data_4024894
loop_
_publ_author_name
'Junro Yoshino'
'Naokazu Kano'
'Takayuki Kawashima'

_publ_contact_author_address
;
Department of Chemistry, Graduate School of Science,
The University of Tokyo,
7-3-1 Hongo, Bunkyo-ku, Tokyo, 113-0033, Japan
;
_publ_contact_author_email kano@chem.s.u-tokyo.ac.jp
_publ_contact_author_fax +81-5800-6899
_publ_contact_author_name 'Naokazu Kano'
_publ_contact_author_phone +81-5841-4341
_publ_section_title
;
Fluorescence Properties of Simple N-Substituted Aldimines with a B-N
Interaction and Their Fluorescence Quenching by a Cyanide Ion
;
_journal_name_full 'Journal of Organic Chemistry'
_journal_page_first 7496
_journal_page_last 7503
_journal_paper_doi 10.1021/jo901733b
_journal_volume 74
_journal_year 2009
_chemical_formula_moiety 'C23 H14 B F10 N'
_chemical_formula_sum 'C23 H14 B F10 N'
_chemical_formula_weight 505.16
_space_group_IT_number 61
_symmetry_cell_setting orthorhombic
_symmetry_space_group_name_Hall '-P 2ac 2ab'
_symmetry_space_group_name_H-M 'P b c a'
_atom_sites_solution_hydrogens geom
_atom_sites_solution_primary direct
_atom_sites_solution_secondary difmap
_audit_creation_method SHELXL-97
_cell_angle_alpha 90.00
_cell_angle_beta 90.00
_cell_angle_gamma 90.00
_cell_formula_units_Z 8
_cell_length_a 7.023(3)
_cell_length_b 18.157(8)
_cell_length_c 33.402(13)
_cell_measurement_reflns_used 10935
_cell_measurement_temperature 120(2)
_cell_measurement_theta_max 27.4835
_cell_measurement_theta_min 3.0494
_cell_volume 4259(3)
_computing_cell_refinement 'CrystalClear (Rigaku Corp., 2000)'
_computing_data_collection 'CrystalClear (Rigaku Corp., 2000)'
_computing_data_reduction 'CrystalClear (Rigaku Corp., 2000)'
_computing_structure_refinement 'SHELXL-97 (Sheldrick, 1997)'
_computing_structure_solution 'SHELXS-97 (Sheldrick, 1990)'
_diffrn_ambient_temperature 120(2)
_diffrn_detector_area_resol_mean 14.5666
_diffrn_measured_fraction_theta_full 0.994
_diffrn_measured_fraction_theta_max 0.994
_diffrn_measurement_details
;
scan:
    Number of images: 600
               Slice: -70.0000 - 110.0000
         Image width: 0.3000
            Exp time: 5.0000
       Rotation axis: Omega
               Omega: 0.0000
                 Chi: 45.0000
                 Phi: 0.0000
                 XTD: 45.1024
              2theta: 19.3868
scan:
    Number of images: 600
               Slice: -70.0000 - 110.0000
         Image width: 0.3000
            Exp time: 5.0000
       Rotation axis: Omega
               Omega: 0.0000
                 Chi: 45.0000
                 Phi: 90.0000
                 XTD: 45.1024
              2theta: 19.3868

;
_diffrn_measurement_device
;
Mercury CCD (2x2 bin mode)
;
_diffrn_measurement_device_details
;
AFC8: Eulerian 3-circle
;
_diffrn_measurement_method dtprofit.ref
_diffrn_orient_matrix_type d*Trek
_diffrn_orient_matrix_UB_11 0.0356
_diffrn_orient_matrix_UB_12 -0.0077
_diffrn_orient_matrix_UB_13 0.1377
_diffrn_orient_matrix_UB_21 0.0040
_diffrn_orient_matrix_UB_22 -0.0548
_diffrn_orient_matrix_UB_23 -0.0041
_diffrn_orient_matrix_UB_31 0.0289
_diffrn_orient_matrix_UB_32 0.0027
_diffrn_orient_matrix_UB_33 -0.0073
_diffrn_radiation_detector CCD
_diffrn_radiation_monochromator graphite
_diffrn_radiation_source 'fine-focus sealed tube'
_diffrn_radiation_type MoK\a
_diffrn_radiation_wavelength 0.71070
_diffrn_reflns_av_R_equivalents 0.0727
_diffrn_reflns_av_sigmaI/netI 0.1009
_diffrn_reflns_limit_h_max 9
_diffrn_reflns_limit_h_min -9
_diffrn_reflns_limit_k_max 22
_diffrn_reflns_limit_k_min -23
_diffrn_reflns_limit_l_max 43
_diffrn_reflns_limit_l_min -38
_diffrn_reflns_number 26149
_diffrn_reflns_reduction_process 'Lp corrections applied'
_diffrn_reflns_theta_full 27.48
_diffrn_reflns_theta_max 27.48
_diffrn_reflns_theta_min 3.15
_exptl_absorpt_coefficient_mu 0.153
_exptl_absorpt_correction_T_max 0.9700
_exptl_absorpt_correction_T_min 0.8874
_exptl_absorpt_correction_type multi-scan
_exptl_absorpt_process_details
;
Rigaku, Private communication
;
_exptl_crystal_colour Colorless
_exptl_crystal_density_diffrn 1.576
_exptl_crystal_density_method 'not measured'
_exptl_crystal_description Block
_exptl_crystal_F_000 2032
_exptl_crystal_size_max 0.80
_exptl_crystal_size_mid 0.50
_exptl_crystal_size_min 0.20
_refine_diff_density_max 0.303
_refine_diff_density_min -0.288
_refine_diff_density_rms 0.060
_refine_ls_extinction_method none
_refine_ls_goodness_of_fit_ref 0.960
_refine_ls_hydrogen_treatment riding
_refine_ls_matrix_type full
_refine_ls_number_parameters 317
_refine_ls_number_reflns 4852
_refine_ls_number_restraints 0
_refine_ls_restrained_S_all 0.960
_refine_ls_R_factor_all 0.0665
_refine_ls_R_factor_gt 0.0461
_refine_ls_shift/su_max 0.000
_refine_ls_shift/su_mean 0.000
_refine_ls_structure_factor_coef Fsqd
_refine_ls_weighting_details 'calc w=1/[\s^2^(Fo^2^)+(0.0282P)^2^+0.0000P] where P=(Fo^2^+2Fc^2^)/3'
_refine_ls_weighting_scheme calc
_refine_ls_wR_factor_gt 0.0972
_refine_ls_wR_factor_ref 0.1093
_reflns_number_gt 3472
_reflns_number_total 4852
_reflns_threshold_expression >2sigma(I)
_cod_data_source_file jo901733b_si_004.cif
_cod_data_source_block 5
_cod_depositor_comments
;
The following automatic conversions were performed:
'_exptl_absorpt_correction_type' value 'Multi-scan' changed to
'multi-scan' according to
'/home/saulius/struct/CIF-dictionaries/cif_core.dic' dictionary named
'cif_core.dic' version 2.4.1 from 2010-06-29.

Automatic conversion script
Id: cif_fix_enum 1527 2010-12-29 10:47:43Z saulius 

The following automatic conversions were performed:

data name '_atom_site_symetry_multiplicity' was replaced with
'_atom_site_symmetry_multiplicity' as specified in the replacement
file 'data/replacement-values/replacement_tags.lst'.

Automatic conversion script
Id: cif_correct_tags 9268 2022-04-12 08:56:07Z antanas 
;
_cod_database_code 4024894

loop_
_symmetry_equiv_pos_as_xyz
'x, y, z'
'-x+1/2, -y, z+1/2'
'x+1/2, -y+1/2, -z'
'-x, y+1/2, -z+1/2'
'-x, -y, -z'
'x-1/2, y, -z-1/2'
'-x-1/2, y-1/2, z'
'x, -y-1/2, z-1/2'

loop_
_atom_site_label
_atom_site_type_symbol
_atom_site_fract_x
_atom_site_fract_y
_atom_site_fract_z
_atom_site_U_iso_or_equiv
_atom_site_adp_type
_atom_site_occupancy
_atom_site_symmetry_multiplicity
_atom_site_calc_flag
_atom_site_refinement_flags
_atom_site_disorder_assembly
_atom_site_disorder_group
B1 B 0.5882(3) 0.11986(12) 0.11447(6) 0.0205(5) Uani 1 1 d . . .
N1 N 0.4604(2) 0.18771(8) 0.12922(4) 0.0203(3) Uani 1 1 d . . .
C1 C 0.7500(3) 0.16658(10) 0.09149(5) 0.0209(4) Uani 1 1 d . . .
C2 C 0.9121(3) 0.14851(11) 0.06971(5) 0.0247(4) Uani 1 1 d . . .
H1 H 0.9470 0.0984 0.0663 0.030 Uiso 1 1 calc R . .
C3 C 1.0233(3) 0.20400(11) 0.05280(6) 0.0288(5) Uani 1 1 d . . .
H2 H 1.1318 0.1909 0.0374 0.035 Uiso 1 1 calc R . .
C4 C 0.9794(3) 0.27748(12) 0.05793(6) 0.0318(5) Uani 1 1 d . . .
H3 H 1.0578 0.3143 0.0463 0.038 Uiso 1 1 calc R . .
C5 C 0.8206(3) 0.29751(11) 0.08016(6) 0.0293(5) Uani 1 1 d . . .
H4 H 0.7894 0.3479 0.0843 0.035 Uiso 1 1 calc R . .
C6 C 0.7085(3) 0.24164(10) 0.09629(6) 0.0232(4) Uani 1 1 d . . .
C7 C 0.5335(3) 0.24966(10) 0.11858(5) 0.0250(4) Uani 1 1 d . . .
H5 H 0.4780 0.2960 0.1248 0.030 Uiso 1 1 calc R . .
C8 C 0.2765(3) 0.18013(10) 0.14983(6) 0.0227(4) Uani 1 1 d . . .
H6 H 0.2895 0.1423 0.1710 0.027 Uiso 1 1 calc R . .
H7 H 0.1810 0.1621 0.1304 0.027 Uiso 1 1 calc R . .
C9 C 0.2019(3) 0.25054(11) 0.16881(6) 0.0287(5) Uani 1 1 d . . .
H8 H 0.2966 0.2695 0.1882 0.034 Uiso 1 1 calc R . .
H9 H 0.1837 0.2884 0.1478 0.034 Uiso 1 1 calc R . .
C10 C 0.0140(3) 0.23700(12) 0.19016(7) 0.0320(5) Uani 1 1 d . . .
H10 H -0.0767 0.2142 0.1712 0.038 Uiso 1 1 calc R . .
H11 H 0.0351 0.2017 0.2123 0.038 Uiso 1 1 calc R . .
C11 C -0.0734(4) 0.30697(13) 0.20694(8) 0.0552(7) Uani 1 1 d . . .
H12 H 0.0130 0.3285 0.2268 0.083 Uiso 1 1 calc R . .
H13 H -0.1954 0.2953 0.2197 0.083 Uiso 1 1 calc R . .
H14 H -0.0942 0.3423 0.1852 0.083 Uiso 1 1 calc R . .
C12 C 0.6843(3) 0.07599(10) 0.15234(6) 0.0201(4) Uani 1 1 d . . .
C13 C 0.6845(3) 0.09762(10) 0.19215(6) 0.0223(4) Uani 1 1 d . . .
C14 C 0.7728(3) 0.05873(11) 0.22251(6) 0.0252(4) Uani 1 1 d . . .
C15 C 0.8695(3) -0.00471(11) 0.21378(6) 0.0279(5) Uani 1 1 d . . .
C16 C 0.8782(3) -0.02833(10) 0.17470(6) 0.0265(5) Uani 1 1 d . . .
C17 C 0.7875(3) 0.01175(10) 0.14537(6) 0.0225(4) Uani 1 1 d . . .
F1 F 0.59671(15) 0.16072(6) 0.20385(3) 0.0275(3) Uani 1 1 d . . .
F2 F 0.76369(18) 0.08243(7) 0.26079(3) 0.0375(3) Uani 1 1 d . . .
F3 F 0.95578(19) -0.04330(7) 0.24301(4) 0.0420(3) Uani 1 1 d . . .
F4 F 0.97236(18) -0.09075(6) 0.16572(4) 0.0381(3) Uani 1 1 d . . .
F5 F 0.80015(17) -0.01436(6) 0.10722(3) 0.0312(3) Uani 1 1 d . . .
C18 C 0.4536(3) 0.06739(10) 0.08621(5) 0.0197(4) Uani 1 1 d . . .
C19 C 0.3596(3) 0.00452(11) 0.09931(6) 0.0234(4) Uani 1 1 d . . .
C20 C 0.2523(3) -0.04020(10) 0.07472(6) 0.0253(4) Uani 1 1 d . . .
C21 C 0.2303(3) -0.02269(11) 0.03500(6) 0.0260(4) Uani 1 1 d . . .
C22 C 0.3148(3) 0.04004(11) 0.02042(6) 0.0241(4) Uani 1 1 d . . .
C23 C 0.4228(3) 0.08307(10) 0.04600(6) 0.0222(4) Uani 1 1 d . . .
F6 F 0.37088(17) -0.01625(6) 0.13824(3) 0.0355(3) Uani 1 1 d . . .
F7 F 0.16938(17) -0.10182(6) 0.08926(4) 0.0364(3) Uani 1 1 d . . .
F8 F 0.12706(17) -0.06608(7) 0.01077(4) 0.0377(3) Uani 1 1 d . . .
F9 F 0.29320(17) 0.05877(7) -0.01834(3) 0.0365(3) Uani 1 1 d . . .
F10 F 0.49860(16) 0.14441(6) 0.02941(3) 0.0319(3) Uani 1 1 d . . .

loop_
_atom_site_aniso_label
_atom_site_aniso_U_11
_atom_site_aniso_U_22
_atom_site_aniso_U_33
_atom_site_aniso_U_23
_atom_site_aniso_U_13
_atom_site_aniso_U_12
B1 0.0269(11) 0.0180(10) 0.0167(11) -0.0014(9) -0.0001(9) 0.0021(8)
N1 0.0242(8) 0.0200(8) 0.0167(8) -0.0011(6) -0.0015(6) 0.0006(6)
C1 0.0252(10) 0.0212(9) 0.0162(10) -0.0002(8) -0.0060(8) -0.0016(8)
C2 0.0279(10) 0.0252(10) 0.0211(11) 0.0005(8) -0.0017(8) -0.0008(8)
C3 0.0276(11) 0.0364(12) 0.0225(11) 0.0034(9) -0.0004(8) -0.0016(9)
C4 0.0368(12) 0.0327(12) 0.0259(12) 0.0064(10) -0.0014(9) -0.0101(9)
C5 0.0405(13) 0.0181(10) 0.0294(12) 0.0014(9) -0.0033(9) -0.0034(8)
C6 0.0286(10) 0.0217(10) 0.0192(10) 0.0007(8) -0.0036(8) -0.0011(8)
C7 0.0344(11) 0.0193(10) 0.0212(11) -0.0003(8) -0.0031(9) 0.0039(8)
C8 0.0229(10) 0.0229(10) 0.0221(11) -0.0015(8) -0.0007(8) 0.0003(8)
C9 0.0295(11) 0.0242(10) 0.0324(13) -0.0066(9) 0.0011(9) 0.0015(9)
C10 0.0292(12) 0.0312(12) 0.0357(13) -0.0092(10) 0.0019(9) 0.0009(9)
C11 0.0426(15) 0.0426(15) 0.080(2) -0.0216(14) 0.0145(14) 0.0051(11)
C12 0.0223(10) 0.0179(9) 0.0201(10) -0.0006(8) -0.0018(8) -0.0015(7)
C13 0.0252(10) 0.0198(9) 0.0220(11) -0.0014(8) -0.0024(8) 0.0005(8)
C14 0.0296(11) 0.0290(11) 0.0170(10) 0.0000(8) -0.0026(8) -0.0019(9)
C15 0.0327(11) 0.0258(11) 0.0253(11) 0.0059(9) -0.0100(9) 0.0005(9)
C16 0.0310(11) 0.0183(10) 0.0303(12) -0.0012(9) -0.0017(9) 0.0050(8)
C17 0.0283(10) 0.0186(9) 0.0205(11) -0.0043(8) -0.0009(8) -0.0010(8)
F1 0.0332(7) 0.0270(6) 0.0224(6) -0.0072(5) -0.0033(5) 0.0062(5)
F2 0.0516(8) 0.0434(8) 0.0175(6) -0.0036(6) -0.0080(6) 0.0037(6)
F3 0.0536(9) 0.0379(8) 0.0344(8) 0.0102(6) -0.0162(6) 0.0080(6)
F4 0.0468(8) 0.0253(7) 0.0421(8) -0.0014(6) -0.0037(6) 0.0140(6)
F5 0.0419(7) 0.0273(6) 0.0245(7) -0.0064(5) -0.0004(5) 0.0074(5)
C18 0.0221(9) 0.0183(9) 0.0187(10) -0.0003(8) 0.0004(7) 0.0018(7)
C19 0.0263(10) 0.0259(10) 0.0181(10) 0.0022(8) -0.0008(8) 0.0009(8)
C20 0.0238(10) 0.0192(10) 0.0329(12) -0.0014(9) 0.0025(8) -0.0010(7)
C21 0.0225(10) 0.0275(11) 0.0281(12) -0.0099(9) -0.0038(8) -0.0005(8)
C22 0.0243(10) 0.0311(11) 0.0169(10) -0.0031(8) -0.0023(8) 0.0032(8)
C23 0.0236(10) 0.0209(10) 0.0221(11) 0.0026(8) -0.0009(8) -0.0007(7)
F6 0.0451(8) 0.0368(7) 0.0245(7) 0.0102(6) -0.0043(6) -0.0151(6)
F7 0.0377(7) 0.0264(7) 0.0452(8) 0.0012(6) -0.0003(6) -0.0108(5)
F8 0.0364(7) 0.0387(7) 0.0378(8) -0.0163(6) -0.0070(6) -0.0074(6)
F9 0.0389(7) 0.0516(8) 0.0189(7) -0.0003(6) -0.0063(5) -0.0047(6)
F10 0.0365(7) 0.0326(7) 0.0265(7) 0.0111(5) -0.0060(5) -0.0096(5)

loop_
_atom_type_symbol
_atom_type_description
_atom_type_scat_dispersion_real
_atom_type_scat_dispersion_imag
_atom_type_scat_source
C C 0.0033 0.0016 'International Tables Vol C Tables 4.2.6.8 and 6.1.1.4'
H H 0.0000 0.0000 'International Tables Vol C Tables 4.2.6.8 and 6.1.1.4'
B B 0.0013 0.0007 'International Tables Vol C Tables 4.2.6.8 and 6.1.1.4'
N N 0.0061 0.0033 'International Tables Vol C Tables 4.2.6.8 and 6.1.1.4'
F F 0.0171 0.0103 'International Tables Vol C Tables 4.2.6.8 and 6.1.1.4'

loop_
_geom_angle_atom_site_label_1
_geom_angle_atom_site_label_2
_geom_angle_atom_site_label_3
_geom_angle
_geom_angle_site_symmetry_1
_geom_angle_site_symmetry_3
_geom_angle_publ_flag
N1 B1 C1 97.85(15) . . ?
N1 B1 C12 111.51(15) . . ?
C1 B1 C12 109.46(16) . . ?
N1 B1 C18 107.49(15) . . ?
C1 B1 C18 115.95(16) . . ?
C12 B1 C18 113.50(16) . . ?
C7 N1 C8 124.17(16) . . ?
C7 N1 B1 111.33(16) . . ?
C8 N1 B1 124.37(14) . . ?
C2 C1 C6 117.32(18) . . ?
C2 C1 B1 134.58(18) . . ?
C6 C1 B1 108.10(16) . . ?
C1 C2 C3 120.01(19) . . ?
C1 C2 H1 120.0 . . ?
C3 C2 H1 120.0 . . ?
C4 C3 C2 121.5(2) . . ?
C4 C3 H2 119.2 . . ?
C2 C3 H2 119.2 . . ?
C3 C4 C5 119.95(19) . . ?
C3 C4 H3 120.0 . . ?
C5 C4 H3 120.0 . . ?
C4 C5 C6 118.05(18) . . ?
C4 C5 H4 121.0 . . ?
C6 C5 H4 121.0 . . ?
C5 C6 C1 123.10(19) . . ?
C5 C6 C7 127.39(18) . . ?
C1 C6 C7 109.48(17) . . ?
N1 C7 C6 113.19(17) . . ?
N1 C7 H5 123.4 . . ?
C6 C7 H5 123.4 . . ?
N1 C8 C9 114.82(15) . . ?
N1 C8 H6 108.6 . . ?
C9 C8 H6 108.6 . . ?
N1 C8 H7 108.6 . . ?
C9 C8 H7 108.6 . . ?
H6 C8 H7 107.5 . . ?
C10 C9 C8 111.05(16) . . ?
C10 C9 H8 109.4 . . ?
C8 C9 H8 109.4 . . ?
C10 C9 H9 109.4 . . ?
C8 C9 H9 109.4 . . ?
H8 C9 H9 108.0 . . ?
C11 C10 C9 112.89(18) . . ?
C11 C10 H10 109.0 . . ?
C9 C10 H10 109.0 . . ?
C11 C10 H11 109.0 . . ?
C9 C10 H11 109.0 . . ?
H10 C10 H11 107.8 . . ?
C10 C11 H12 109.5 . . ?
C10 C11 H13 109.5 . . ?
H12 C11 H13 109.5 . . ?
C10 C11 H14 109.5 . . ?
H12 C11 H14 109.5 . . ?
H13 C11 H14 109.5 . . ?
C13 C12 C17 113.40(17) . . ?
C13 C12 B1 127.06(16) . . ?
C17 C12 B1 119.45(16) . . ?
F1 C13 C14 115.03(17) . . ?
F1 C13 C12 120.96(16) . . ?
C14 C13 C12 124.01(18) . . ?
F2 C14 C15 119.57(17) . . ?
F2 C14 C13 120.69(18) . . ?
C15 C14 C13 119.73(18) . . ?
F3 C15 C14 120.46(18) . . ?
F3 C15 C16 120.40(18) . . ?
C14 C15 C16 119.13(18) . . ?
F4 C16 C15 119.74(18) . . ?
F4 C16 C17 120.90(18) . . ?
C15 C16 C17 119.36(18) . . ?
F5 C17 C16 116.86(16) . . ?
F5 C17 C12 118.79(16) . . ?
C16 C17 C12 124.35(18) . . ?
C19 C18 C23 113.49(17) . . ?
C19 C18 B1 124.72(17) . . ?
C23 C18 B1 121.79(16) . . ?
F6 C19 C20 116.07(17) . . ?
F6 C19 C18 120.18(17) . . ?
C20 C19 C18 123.75(18) . . ?
F7 C20 C21 119.37(17) . . ?
F7 C20 C19 120.56(18) . . ?
C21 C20 C19 120.06(18) . . ?
F8 C21 C20 120.51(18) . . ?
F8 C21 C22 120.41(18) . . ?
C20 C21 C22 119.08(18) . . ?
F9 C22 C21 120.11(17) . . ?
F9 C22 C23 120.81(18) . . ?
C21 C22 C23 119.07(18) . . ?
F10 C23 C22 115.32(17) . . ?
F10 C23 C18 120.19(16) . . ?
C22 C23 C18 124.49(18) . . ?

loop_
_geom_bond_atom_site_label_1
_geom_bond_atom_site_label_2
_geom_bond_distance
_geom_bond_site_symmetry_2
_geom_bond_publ_flag
B1 N1 1.602(3) . ?
B1 C1 1.612(3) . ?
B1 C12 1.640(3) . ?
B1 C18 1.641(3) . ?
N1 C7 1.287(2) . ?
N1 C8 1.470(2) . ?
C1 C2 1.390(3) . ?
C1 C6 1.403(2) . ?
C2 C3 1.394(3) . ?
C2 H1 0.9500 . ?
C3 C4 1.380(3) . ?
C3 H2 0.9500 . ?
C4 C5 1.388(3) . ?
C4 H3 0.9500 . ?
C5 C6 1.393(3) . ?
C5 H4 0.9500 . ?
C6 C7 1.444(3) . ?
C7 H5 0.9500 . ?
C8 C9 1.520(2) . ?
C8 H6 0.9900 . ?
C8 H7 0.9900 . ?
C9 C10 1.519(3) . ?
C9 H8 0.9900 . ?
C9 H9 0.9900 . ?
C10 C11 1.518(3) . ?
C10 H10 0.9900 . ?
C10 H11 0.9900 . ?
C11 H12 0.9800 . ?
C11 H13 0.9800 . ?
C11 H14 0.9800 . ?
C12 C13 1.386(2) . ?
C12 C17 1.393(2) . ?
C13 F1 1.359(2) . ?
C13 C14 1.383(3) . ?
C14 F2 1.351(2) . ?
C14 C15 1.368(3) . ?
C15 F3 1.346(2) . ?
C15 C16 1.375(3) . ?
C16 F4 1.346(2) . ?
C16 C17 1.377(3) . ?
C17 F5 1.362(2) . ?
C18 C19 1.390(2) . ?
C18 C23 1.390(3) . ?
C19 F6 1.356(2) . ?
C19 C20 1.379(3) . ?
C20 F7 1.352(2) . ?
C20 C21 1.373(3) . ?
C21 F8 1.342(2) . ?
C21 C22 1.374(3) . ?
C22 F9 1.347(2) . ?
C22 C23 1.384(3) . ?
C23 F10 1.353(2) . ?

loop_
_geom_torsion_atom_site_label_1
_geom_torsion_atom_site_label_2
_geom_torsion_atom_site_label_3
_geom_torsion_atom_site_label_4
_geom_torsion
_geom_torsion_site_symmetry_1
_geom_torsion_site_symmetry_2
_geom_torsion_site_symmetry_3
_geom_torsion_site_symmetry_4
_geom_torsion_publ_flag
C1 B1 N1 C7 -1.46(19) . . . . ?
C12 B1 N1 C7 113.11(18) . . . . ?
C18 B1 N1 C7 -121.89(17) . . . . ?
C1 B1 N1 C8 174.63(15) . . . . ?
C12 B1 N1 C8 -70.8(2) . . . . ?
C18 B1 N1 C8 54.2(2) . . . . ?
N1 B1 C1 C2 -178.6(2) . . . . ?
C12 B1 C1 C2 65.2(3) . . . . ?
C18 B1 C1 C2 -64.7(3) . . . . ?
N1 B1 C1 C6 2.11(18) . . . . ?
C12 B1 C1 C6 -114.07(17) . . . . ?
C18 B1 C1 C6 115.97(18) . . . . ?
C6 C1 C2 C3 -1.6(3) . . . . ?
B1 C1 C2 C3 179.14(19) . . . . ?
C1 C2 C3 C4 1.7(3) . . . . ?
C2 C3 C4 C5 -0.4(3) . . . . ?
C3 C4 C5 C6 -0.8(3) . . . . ?
C4 C5 C6 C1 0.8(3) . . . . ?
C4 C5 C6 C7 -176.82(19) . . . . ?
C2 C1 C6 C5 0.4(3) . . . . ?
B1 C1 C6 C5 179.84(18) . . . . ?
C2 C1 C6 C7 178.41(16) . . . . ?
B1 C1 C6 C7 -2.2(2) . . . . ?
C8 N1 C7 C6 -175.79(16) . . . . ?
B1 N1 C7 C6 0.3(2) . . . . ?
C5 C6 C7 N1 179.12(19) . . . . ?
C1 C6 C7 N1 1.2(2) . . . . ?
C7 N1 C8 C9 -17.0(3) . . . . ?
B1 N1 C8 C9 167.43(16) . . . . ?
N1 C8 C9 C10 -178.72(16) . . . . ?
C8 C9 C10 C11 -175.72(19) . . . . ?
N1 B1 C12 C13 -9.0(3) . . . . ?
C1 B1 C12 C13 98.1(2) . . . . ?
C18 B1 C12 C13 -130.61(19) . . . . ?
N1 B1 C12 C17 174.75(16) . . . . ?
C1 B1 C12 C17 -78.1(2) . . . . ?
C18 B1 C12 C17 53.2(2) . . . . ?
C17 C12 C13 F1 177.41(16) . . . . ?
B1 C12 C13 F1 1.0(3) . . . . ?
C17 C12 C13 C14 -1.8(3) . . . . ?
B1 C12 C13 C14 -178.26(19) . . . . ?
F1 C13 C14 F2 2.1(3) . . . . ?
C12 C13 C14 F2 -178.63(17) . . . . ?
F1 C13 C14 C15 -178.39(17) . . . . ?
C12 C13 C14 C15 0.9(3) . . . . ?
F2 C14 C15 F3 -0.3(3) . . . . ?
C13 C14 C15 F3 -179.82(18) . . . . ?
F2 C14 C15 C16 -179.91(17) . . . . ?
C13 C14 C15 C16 0.5(3) . . . . ?
F3 C15 C16 F4 0.5(3) . . . . ?
C14 C15 C16 F4 -179.83(18) . . . . ?
F3 C15 C16 C17 179.50(18) . . . . ?
C14 C15 C16 C17 -0.9(3) . . . . ?
F4 C16 C17 F5 -0.8(3) . . . . ?
C15 C16 C17 F5 -179.72(17) . . . . ?
F4 C16 C17 C12 178.73(17) . . . . ?
C15 C16 C17 C12 -0.2(3) . . . . ?
C13 C12 C17 F5 -179.00(16) . . . . ?
B1 C12 C17 F5 -2.3(3) . . . . ?
C13 C12 C17 C16 1.5(3) . . . . ?
B1 C12 C17 C16 178.21(18) . . . . ?
N1 B1 C18 C19 -97.1(2) . . . . ?
C1 B1 C18 C19 154.64(17) . . . . ?
C12 B1 C18 C19 26.7(3) . . . . ?
N1 B1 C18 C23 82.5(2) . . . . ?
C1 B1 C18 C23 -25.7(3) . . . . ?
C12 B1 C18 C23 -153.71(17) . . . . ?
C23 C18 C19 F6 -177.67(16) . . . . ?
B1 C18 C19 F6 2.0(3) . . . . ?
C23 C18 C19 C20 2.6(3) . . . . ?
B1 C18 C19 C20 -177.72(18) . . . . ?
F6 C19 C20 F7 -1.7(3) . . . . ?
C18 C19 C20 F7 177.99(17) . . . . ?
F6 C19 C20 C21 178.85(16) . . . . ?
C18 C19 C20 C21 -1.4(3) . . . . ?
F7 C20 C21 F8 0.2(3) . . . . ?
C19 C20 C21 F8 179.61(17) . . . . ?
F7 C20 C21 C22 179.93(17) . . . . ?
C19 C20 C21 C22 -0.6(3) . . . . ?
F8 C21 C22 F9 0.5(3) . . . . ?
C20 C21 C22 F9 -179.21(17) . . . . ?
F8 C21 C22 C23 -179.01(16) . . . . ?
C20 C21 C22 C23 1.2(3) . . . . ?
F9 C22 C23 F10 1.4(3) . . . . ?
C21 C22 C23 F10 -179.05(17) . . . . ?
F9 C22 C23 C18 -179.40(17) . . . . ?
C21 C22 C23 C18 0.1(3) . . . . ?
C19 C18 C23 F10 177.17(16) . . . . ?
B1 C18 C23 F10 -2.5(3) . . . . ?
C19 C18 C23 C22 -2.0(3) . . . . ?
B1 C18 C23 C22 178.34(17) . . . . ?
